data_7134895
loop_
_publ_author_name
'Kurokawa, Takuma'
'Takahashi, Shintaro'
'Kano, Naokazu'

_publ_section_title
;
 <i>Se</i>-Aryl-<i>N</i>-phenylphenoselenazinium salts: aryl radical
 precursors incorporating a photosensitizer unit.
;
_journal_issue 75
_journal_name_full 'Chemical communications (Cambridge, England)'
_journal_page_first 14454
_journal_page_last 14457
_journal_paper_doi 10.1039/d5cc03637b
_journal_volume 61
_journal_year 2025
_chemical_formula_moiety 'C24 H18 N Se, C F3 O3 S'
_chemical_formula_sum 'C25 H18 F3 N O3 S Se'
_chemical_formula_weight 548.42
_chemical_properties_physical Light-sensitive
_space_group_crystal_system triclinic
_space_group_IT_number 2
_space_group_name_Hall '-P 1'
_space_group_name_H-M_alt 'P -1'
_atom_sites_solution_hydrogens geom
_audit_creation_date 2023-09-09
_audit_creation_method
;
Olex2 1.5
(compiled 2023.08.24 svn.re1ec1418 for OlexSys, GUI svn.r6817)
;
_audit_update_record
;
2025-06-10 deposited with the CCDC.	2025-08-06 downloaded from the CCDC.
;
_cell_angle_alpha 78.288(4)
_cell_angle_beta 74.899(4)
_cell_angle_gamma 61.067(5)
_cell_formula_units_Z 2
_cell_length_a 10.6587(5)
_cell_length_b 10.7075(6)
_cell_length_c 11.8150(4)
_cell_measurement_reflns_used 6190
_cell_measurement_temperature 116.1(9)
_cell_measurement_theta_max 29.5850
_cell_measurement_theta_min 1.9010
_cell_volume 1134.63(11)
_computing_cell_refinement 'CrysAlisPro 1.171.42.49 (Rigaku OD, 2022)'
_computing_data_collection 'CrysAlisPro 1.171.42.49 (Rigaku OD, 2022)'
_computing_data_reduction 'CrysAlisPro 1.171.42.49 (Rigaku OD, 2022)'
_computing_molecular_graphics 'Olex2 1.5 (Dolomanov et al., 2009)'
_computing_publication_material 'Olex2 1.5 (Dolomanov et al., 2009)'
_computing_structure_refinement 'SHELXL 2018/3 (Sheldrick, 2015)'
_diffrn_ambient_environment N~2~
_diffrn_ambient_temperature 116.1(9)
_diffrn_detector 'Hybrid Pixel Array Detector'
_diffrn_detector_area_resol_mean 10.0000
_diffrn_measured_fraction_theta_full 0.995
_diffrn_measured_fraction_theta_max 0.937
_diffrn_measurement_details
;
List of Runs (angles in degrees, time in seconds):

  # Type    Start    End  Width  t~exp~   \w     \q     \k     \f   Frames
#--------------------------------------------------------------------------
  1  \w     41.00 108.00   0.50   35.00    --   20.00  54.00 120.00  134
  2  \w    -73.00 -37.00   0.50   35.00    --   20.00  54.00   0.00   72
  3  \w      0.00  51.00   0.50   35.00    --   20.00  54.00   0.00  102
  4  \w    -74.00 -38.00   0.50   35.00    --   20.00  54.00-180.00   72
  5  \w    -73.00 106.00   0.50   35.00    --   20.00  54.00 -60.00  358
  6  \w    -65.00  14.00   0.50   35.00    --   20.00  54.00  60.00  158
  7  \w     47.00  76.00   0.50   35.00    --   20.00  54.00  60.00   58
  8  \w    -74.00  62.00   0.50   35.00    --   20.00  54.00 -90.00  272
  9  \w    -65.00 -40.00   0.50   35.00    --   20.00  54.00  30.00   50
 10  \w     15.00  50.00   0.50   35.00    --   20.00  54.00  30.00   70
 11  \w     62.00  87.00   0.50   35.00    --   20.00  54.00  30.00   50
 12  \w    -64.00 -38.00   0.50   35.00    --   20.00  54.00-150.00   52
 13  \w    -12.00  70.00   0.50   35.00    --   20.00  54.00-150.00  164
 14  \w    -73.00 -41.00   0.50   35.00    --   20.00  54.00 150.00   64
 15  \w     23.00  50.00   0.50   35.00    --   20.00  54.00 150.00   54
 16  \w    -70.00 -12.00   0.50   35.00    --   20.00  54.00 120.00  116
;
_diffrn_measurement_device 'two-circle diffractometer'
_diffrn_measurement_device_type 'XtaLAB Mini II'
_diffrn_measurement_method '\w scans'
_diffrn_orient_matrix_type 'CrysAlisPro convention (1999,Acta A55,543-557)'
_diffrn_orient_matrix_UB_11 0.0733907000
_diffrn_orient_matrix_UB_12 -0.0309016000
_diffrn_orient_matrix_UB_13 -0.0306433000
_diffrn_orient_matrix_UB_21 -0.0241674000
_diffrn_orient_matrix_UB_22 0.0304556000
_diffrn_orient_matrix_UB_23 -0.0542291000
_diffrn_orient_matrix_UB_31 0.0051463000
_diffrn_orient_matrix_UB_32 0.0624057000
_diffrn_orient_matrix_UB_33 0.0043655000
_diffrn_radiation_monochromator graphite
_diffrn_radiation_probe x-ray
_diffrn_radiation_type 'Mo K\a'
_diffrn_radiation_wavelength 0.71073
_diffrn_reflns_av_R_equivalents 0.0370
_diffrn_reflns_av_unetI/netI 0.0639
_diffrn_reflns_Laue_measured_fraction_full 0.995
_diffrn_reflns_Laue_measured_fraction_max 0.937
_diffrn_reflns_limit_h_max 15
_diffrn_reflns_limit_h_min -15
_diffrn_reflns_limit_k_max 14
_diffrn_reflns_limit_k_min -14
_diffrn_reflns_limit_l_max 16
_diffrn_reflns_limit_l_min -16
_diffrn_reflns_number 18830
_diffrn_reflns_point_group_measured_fraction_full 0.995
_diffrn_reflns_point_group_measured_fraction_max 0.937
_diffrn_reflns_theta_full 25.242
_diffrn_reflns_theta_max 30.745
_diffrn_reflns_theta_min 2.182
_diffrn_source 'fine-focus sealed X-ray tube'
_diffrn_source_type 'Rigaku (Mo) X-ray Source'
_exptl_absorpt_coefficient_mu 1.800
_exptl_absorpt_correction_T_max 0.950
_exptl_absorpt_correction_T_min 0.888
_exptl_absorpt_correction_type analytical
_exptl_absorpt_process_details
;
CrysAlisPro 1.171.42.49 (Rigaku Oxford Diffraction, 2022)
Analytical numeric absorption correction using a multifaceted crystal
model based on expressions derived by R.C. Clark & J.S. Reid.
(Clark, R. C. & Reid, J. S. (1995). Acta Cryst. A51, 887-897)
Empirical absorption correction using spherical harmonics,
implemented in SCALE3 ABSPACK scaling algorithm.
;
_exptl_crystal_colour colourless
_exptl_crystal_colour_primary colourless
_exptl_crystal_density_diffrn 1.605
_exptl_crystal_description plate
_exptl_crystal_F_000 552
_exptl_crystal_recrystallization_method 'Re-crystallisation from solvent: ethyl acetate'
_exptl_crystal_size_max 0.18
_exptl_crystal_size_mid 0.1
_exptl_crystal_size_min 0.07
_refine_diff_density_max 0.508
_refine_diff_density_min -0.469
_refine_diff_density_rms 0.088
_refine_ls_extinction_method none
_refine_ls_goodness_of_fit_ref 1.020
_refine_ls_hydrogen_treatment constr
_refine_ls_matrix_type full
_refine_ls_number_parameters 307
_refine_ls_number_reflns 6639
_refine_ls_number_restraints 0
_refine_ls_restrained_S_all 1.020
_refine_ls_R_factor_all 0.0660
_refine_ls_R_factor_gt 0.0393
_refine_ls_shift/su_max 0.001
_refine_ls_shift/su_mean 0.000
_refine_ls_structure_factor_coef Fsqd
_refine_ls_weighting_details 'w=1/[\s^2^(Fo^2^)+(0.0218P)^2^+0.5993P] where P=(Fo^2^+2Fc^2^)/3'
_refine_ls_weighting_scheme calc
_refine_ls_wR_factor_gt 0.0669
_refine_ls_wR_factor_ref 0.0728
_reflns_Friedel_coverage 0.000
_reflns_number_gt 5005
_reflns_number_total 6639
_reflns_threshold_expression 'I > 2\s(I)'
_cod_data_source_file d5cc03637b2.cif
_cod_data_source_block se-ph
_cod_depositor_comments 'Adding full bibliography for 7134895--7134897.cif.'
_cod_database_code 7134895
_shelx_shelxl_version_number 2018/3
_chemical_oxdiff_formula C25H18NSeO3F3S
_shelx_space_group_comment
;
The symmetry employed for this shelxl refinement is uniquely defined
by the following loop, which should always be used as a source of
symmetry information in preference to the above space-group names.
They are only intended as comments.
;
_shelx_estimated_absorpt_t_max 0.884
_shelx_estimated_absorpt_t_min 0.738
_olex2_refinement_description
;
1. Fixed Uiso
 At 1.2 times of:
  All C(H) groups
2.a Aromatic/amide H refined with riding coordinates:
 C12(H12), C10(H10), C26(H26), C24(H24), C13(H13), C8(H8), C25(H25), C21(H21),
 C14(H14), C11(H11), C22(H22), C9(H9), C23(H23), C15(H15), C18(H18), C16(H16),
 C20(H20), C19(H19)
;
_olex2_submission_special_instructions 'No special instructions were received'
_oxdiff_exptl_absorpt_empirical_details
;
Empirical correction (ABSPACK) includes:
- Absorption correction using spherical harmonics
- Frame scaling
;
_oxdiff_exptl_absorpt_empirical_full_max 1.125
_oxdiff_exptl_absorpt_empirical_full_min 0.921

loop_
_space_group_symop_operation_xyz
'x, y, z'
'-x, -y, -z'

loop_
_atom_site_label
_atom_site_type_symbol
_atom_site_fract_x
_atom_site_fract_y
_atom_site_fract_z
_atom_site_U_iso_or_equiv
_atom_site_adp_type
_atom_site_occupancy
_atom_site_site_symmetry_order
_atom_site_calc_flag
_atom_site_refinement_flags_posn
_atom_site_refinement_flags_adp
_atom_site_refinement_flags_occupancy
_atom_site_disorder_assembly
_atom_site_disorder_group
Se1 Se 0.72660(2) 0.26672(2) 0.32462(2) 0.01538(6) Uani 1 1 d . . . . .
S28 S 1.17118(6) 0.11638(6) 0.24123(5) 0.01574(11) Uani 1 1 d . . . . .
O29 O 1.29499(16) -0.02327(16) 0.24591(13) 0.0218(3) Uani 1 1 d . . . . .
F33 F 1.01575(18) 0.29966(17) 0.40090(14) 0.0476(4) Uani 1 1 d . . . . .
O27 O 1.03938(17) 0.11645(18) 0.23146(15) 0.0282(4) Uani 1 1 d . . . . .
F32 F 1.09667(19) 0.07839(18) 0.46989(13) 0.0504(5) Uani 1 1 d . . . . .
F34 F 1.24193(19) 0.17315(19) 0.41381(14) 0.0506(5) Uani 1 1 d . . . . .
N4 N 0.41468(18) 0.50513(18) 0.28165(15) 0.0138(4) Uani 1 1 d . . . . .
O30 O 1.2008(2) 0.22647(17) 0.16686(14) 0.0316(4) Uani 1 1 d . . . . .
C6 C 0.6764(2) 0.4437(2) 0.22950(18) 0.0145(4) Uani 1 1 d . . . . .
C3 C 0.4168(2) 0.4263(2) 0.39259(17) 0.0140(4) Uani 1 1 d . . . . .
C5 C 0.5315(2) 0.5314(2) 0.21582(17) 0.0133(4) Uani 1 1 d . . . . .
C12 C 0.5981(2) 0.1164(2) 0.25245(19) 0.0189(5) Uani 1 1 d . . . . .
H12 H 0.537105 0.130686 0.328157 0.023 Uiso 1 1 calc R U . . .
C10 C 0.6759(2) 0.0237(2) 0.06390(19) 0.0210(5) Uani 1 1 d . . . . .
H10 H 0.666422 -0.025075 0.010356 0.025 Uiso 1 1 calc R U . . .
C17 C 0.2737(2) 0.5848(2) 0.24670(17) 0.0135(4) Uani 1 1 d . . . . .
C7 C 0.7022(2) 0.1655(2) 0.21850(18) 0.0150(4) Uani 1 1 d . . . . .
C2 C 0.5455(2) 0.3229(2) 0.42955(18) 0.0155(4) Uani 1 1 d . . . . .
C26 C 0.7904(2) 0.4746(2) 0.16897(19) 0.0174(4) Uani 1 1 d . . . . .
H26 H 0.887085 0.413987 0.182185 0.021 Uiso 1 1 calc R U . . .
C24 C 0.6198(2) 0.6790(2) 0.06993(19) 0.0194(5) Uani 1 1 d . . . . .
H24 H 0.600274 0.759134 0.012682 0.023 Uiso 1 1 calc R U . . .
C13 C 0.5468(3) 0.2474(2) 0.54043(18) 0.0198(5) Uani 1 1 d . . . . .
H13 H 0.636657 0.179450 0.563467 0.024 Uiso 1 1 calc R U . . .
C8 C 0.7945(2) 0.1445(2) 0.10915(18) 0.0178(4) Uani 1 1 d . . . . .
H8 H 0.865278 0.179022 0.087925 0.021 Uiso 1 1 calc R U . . .
C25 C 0.7611(2) 0.5945(2) 0.08955(19) 0.0185(5) Uani 1 1 d . . . . .
H25 H 0.836907 0.618891 0.048804 0.022 Uiso 1 1 calc R U . . .
C21 C 0.0444(2) 0.7950(2) 0.2461(2) 0.0227(5) Uani 1 1 d . . . . .
H21 H -0.018409 0.891555 0.263092 0.027 Uiso 1 1 calc R U . . .
C14 C 0.4161(3) 0.2722(2) 0.61656(19) 0.0226(5) Uani 1 1 d . . . . .
H14 H 0.414875 0.221840 0.692624 0.027 Uiso 1 1 calc R U . . .
C11 C 0.5850(2) 0.0459(2) 0.1732(2) 0.0205(5) Uani 1 1 d . . . . .
H11 H 0.513207 0.012641 0.194096 0.025 Uiso 1 1 calc R U . . .
C22 C 0.1829(2) 0.7250(2) 0.27347(19) 0.0186(5) Uani 1 1 d . . . . .
H22 H 0.215018 0.772709 0.310122 0.022 Uiso 1 1 calc R U . . .
C9 C 0.7811(2) 0.0723(2) 0.03167(19) 0.0204(5) Uani 1 1 d . . . . .
H9 H 0.843737 0.055886 -0.043305 0.025 Uiso 1 1 calc R U . . .
C23 C 0.5065(2) 0.6493(2) 0.13172(18) 0.0173(5) Uani 1 1 d . . . . .
H23 H 0.410566 0.709627 0.116886 0.021 Uiso 1 1 calc R U . . .
C15 C 0.2866(3) 0.3716(2) 0.58040(19) 0.0214(5) Uani 1 1 d . . . . .
H15 H 0.196517 0.387146 0.631895 0.026 Uiso 1 1 calc R U . . .
C18 C 0.2288(2) 0.5133(2) 0.19428(19) 0.0199(5) Uani 1 1 d . . . . .
H18 H 0.292372 0.417303 0.176027 0.024 Uiso 1 1 calc R U . . .
C16 C 0.2854(2) 0.4485(2) 0.47147(18) 0.0179(5) Uani 1 1 d . . . . .
H16 H 0.195025 0.517016 0.449608 0.022 Uiso 1 1 calc R U . . .
C20 C -0.0024(2) 0.7241(3) 0.1940(2) 0.0241(5) Uani 1 1 d . . . . .
H20 H -0.097537 0.771833 0.175809 0.029 Uiso 1 1 calc R U . . .
C19 C 0.0894(3) 0.5837(3) 0.1685(2) 0.0242(5) Uani 1 1 d . . . . .
H19 H 0.056842 0.535141 0.133198 0.029 Uiso 1 1 calc R U . . .
C31 C 1.1297(3) 0.1694(3) 0.3888(2) 0.0279(6) Uani 1 1 d . . . . .

loop_
_atom_site_aniso_label
_atom_site_aniso_U_11
_atom_site_aniso_U_22
_atom_site_aniso_U_33
_atom_site_aniso_U_23
_atom_site_aniso_U_13
_atom_site_aniso_U_12
Se1 0.01303(11) 0.01399(11) 0.01765(11) 0.00041(8) -0.00470(8) -0.00484(9)
S28 0.0144(3) 0.0147(3) 0.0178(3) -0.0019(2) -0.0020(2) -0.0068(2)
O29 0.0155(8) 0.0177(8) 0.0295(9) -0.0034(7) -0.0041(7) -0.0052(7)
F33 0.0452(10) 0.0363(9) 0.0443(10) -0.0253(8) -0.0017(8) -0.0007(8)
O27 0.0154(9) 0.0329(10) 0.0386(10) -0.0114(8) -0.0070(7) -0.0089(8)
F32 0.0671(13) 0.0562(11) 0.0211(8) -0.0003(8) 0.0061(8) -0.0311(10)
F34 0.0497(11) 0.0649(12) 0.0511(10) -0.0244(9) -0.0188(9) -0.0253(10)
N4 0.0100(9) 0.0144(9) 0.0154(9) 0.0023(7) -0.0032(7) -0.0053(7)
O30 0.0412(11) 0.0208(9) 0.0293(9) 0.0053(7) -0.0004(8) -0.0173(9)
C6 0.0163(11) 0.0125(10) 0.0154(10) 0.0005(8) -0.0040(8) -0.0073(9)
C3 0.0171(11) 0.0122(10) 0.0133(10) -0.0023(8) -0.0016(8) -0.0075(9)
C5 0.0124(10) 0.0150(10) 0.0131(10) -0.0017(8) -0.0022(8) -0.0067(9)
C12 0.0175(11) 0.0165(11) 0.0203(11) 0.0010(9) -0.0011(9) -0.0080(10)
C10 0.0207(12) 0.0170(11) 0.0254(12) -0.0017(9) -0.0098(10) -0.0062(10)
C17 0.0126(10) 0.0146(10) 0.0127(10) 0.0030(8) -0.0022(8) -0.0074(9)
C7 0.0134(10) 0.0123(10) 0.0170(10) -0.0012(8) -0.0042(8) -0.0035(9)
C2 0.0165(11) 0.0140(10) 0.0153(10) -0.0029(8) -0.0025(8) -0.0061(9)
C26 0.0131(11) 0.0176(11) 0.0214(11) -0.0036(9) -0.0043(9) -0.0058(9)
C24 0.0223(12) 0.0188(11) 0.0181(11) 0.0028(9) -0.0048(9) -0.0113(10)
C13 0.0242(12) 0.0157(11) 0.0171(11) 0.0005(9) -0.0084(9) -0.0058(10)
C8 0.0151(11) 0.0173(11) 0.0207(11) 0.0013(9) -0.0022(9) -0.0088(9)
C25 0.0164(11) 0.0213(12) 0.0202(11) -0.0013(9) -0.0010(9) -0.0119(10)
C21 0.0162(12) 0.0141(11) 0.0284(13) 0.0041(9) -0.0020(10) -0.0030(10)
C14 0.0327(14) 0.0222(12) 0.0134(11) -0.0005(9) -0.0027(9) -0.0141(11)
C11 0.0166(11) 0.0177(11) 0.0284(12) 0.0004(9) -0.0054(9) -0.0091(10)
C22 0.0184(12) 0.0143(11) 0.0249(12) 0.0010(9) -0.0053(9) -0.0093(10)
C9 0.0195(11) 0.0193(11) 0.0181(11) 0.0008(9) -0.0025(9) -0.0069(10)
C23 0.0138(11) 0.0184(11) 0.0191(11) 0.0017(9) -0.0047(9) -0.0074(10)
C15 0.0239(13) 0.0240(12) 0.0175(11) -0.0043(9) 0.0020(9) -0.0139(11)
C18 0.0188(12) 0.0189(12) 0.0222(12) -0.0043(9) -0.0040(9) -0.0077(10)
C16 0.0161(11) 0.0173(11) 0.0189(11) -0.0041(9) -0.0013(9) -0.0065(9)
C20 0.0145(12) 0.0290(13) 0.0255(12) 0.0074(10) -0.0068(9) -0.0095(11)
C19 0.0215(13) 0.0307(14) 0.0263(12) -0.0007(10) -0.0079(10) -0.0156(11)
C31 0.0267(14) 0.0279(14) 0.0274(13) -0.0094(11) -0.0035(11) -0.0094(12)

loop_
_atom_type_symbol
_atom_type_description
_atom_type_scat_dispersion_real
_atom_type_scat_dispersion_imag
_atom_type_scat_source
C C 0.0033 0.0016 'International Tables Vol C Tables 4.2.6.8 and 6.1.1.4'
H H 0.0000 0.0000 'International Tables Vol C Tables 4.2.6.8 and 6.1.1.4'
N N 0.0061 0.0033 'International Tables Vol C Tables 4.2.6.8 and 6.1.1.4'
O O 0.0106 0.0060 'International Tables Vol C Tables 4.2.6.8 and 6.1.1.4'
F F 0.0171 0.0103 'International Tables Vol C Tables 4.2.6.8 and 6.1.1.4'
S S 0.1246 0.1234 'International Tables Vol C Tables 4.2.6.8 and 6.1.1.4'
Se Se -0.0929 2.2259 'International Tables Vol C Tables 4.2.6.8 and 6.1.1.4'

loop_
_exptl_crystal_face_index_h
_exptl_crystal_face_index_k
_exptl_crystal_face_index_l
_exptl_crystal_face_perp_dist
1 2 0 0.0534
-1 -2 0 0.0422
0 0 1 0.0745
1 2 1 0.0617
1 2 2 0.0598
-1 -2 -2 0.0822
1 1 -2 0.0815
-1 -2 -1 0.0678
0 -1 -2 0.0946
1 1 -1 0.0658
-1 -1 1 0.0546
2 2 -1 0.0548
-2 -1 2 0.0618
-1 1 2 0.0668
1 1 0 0.0460
-1 -1 0 0.0404
-1 0 -2 0.0779
1 0 2 0.0702
0 1 -1 0.0671
0 -1 1 0.0649
-1 1 0 0.0464
-2 -2 -1 0.0659
2 0 1 0.0483
-2 0 -1 0.0498
2 1 1 0.0589
2 -1 0 0.0320
-2 1 0 0.0417
1 0 0 0.0279
-1 0 0 0.0451
2 0 -1 0.0527
0 -2 -1 0.0667
-2 0 1 0.0512
2 1 0 0.0348
-1 2 1 0.0533

loop_
_geom_angle_atom_site_label_1
_geom_angle_atom_site_label_2
_geom_angle_atom_site_label_3
_geom_angle
_geom_angle_site_symmetry_1
_geom_angle_site_symmetry_3
_geom_angle_publ_flag
C6 Se1 C7 96.95(9) . . ?
C2 Se1 C6 96.63(9) . . ?
C2 Se1 C7 100.14(9) . . ?
O29 S28 C31 102.86(11) . . ?
O27 S28 O29 114.80(10) . . ?
O27 S28 C31 103.31(11) . . ?
O30 S28 O29 115.46(10) . . ?
O30 S28 O27 114.57(11) . . ?
O30 S28 C31 103.45(11) . . ?
C3 N4 C5 123.94(17) . . ?
C3 N4 C17 115.90(16) . . ?
C5 N4 C17 119.04(16) . . ?
C5 C6 Se1 119.91(15) . . ?
C26 C6 Se1 117.05(16) . . ?
C26 C6 C5 122.86(19) . . ?
C2 C3 N4 122.96(18) . . ?
C2 C3 C16 116.80(19) . . ?
C16 C3 N4 120.23(19) . . ?
C6 C5 N4 123.10(18) . . ?
C23 C5 N4 120.40(19) . . ?
C23 C5 C6 116.49(18) . . ?
C7 C12 H12 120.8 . . ?
C7 C12 C11 118.4(2) . . ?
C11 C12 H12 120.8 . . ?
C11 C10 H10 119.7 . . ?
C11 C10 C9 120.6(2) . . ?
C9 C10 H10 119.7 . . ?
C22 C17 N4 120.67(18) . . ?
C18 C17 N4 117.83(18) . . ?
C18 C17 C22 121.3(2) . . ?
C12 C7 Se1 120.82(15) . . ?
C12 C7 C8 122.22(19) . . ?
C8 C7 Se1 116.95(16) . . ?
C3 C2 Se1 120.66(15) . . ?
C13 C2 Se1 116.51(16) . . ?
C13 C2 C3 122.6(2) . . ?
C6 C26 H26 120.5 . . ?
C25 C26 C6 119.1(2) . . ?
C25 C26 H26 120.5 . . ?
C25 C24 H24 119.2 . . ?
C23 C24 H24 119.2 . . ?
C23 C24 C25 121.5(2) . . ?
C2 C13 H13 120.3 . . ?
C14 C13 C2 119.3(2) . . ?
C14 C13 H13 120.3 . . ?
C7 C8 H8 120.7 . . ?
C9 C8 C7 118.7(2) . . ?
C9 C8 H8 120.7 . . ?
C26 C25 C24 119.2(2) . . ?
C26 C25 H25 120.4 . . ?
C24 C25 H25 120.4 . . ?
C22 C21 H21 120.0 . . ?
C20 C21 H21 120.0 . . ?
C20 C21 C22 120.1(2) . . ?
C13 C14 H14 120.5 . . ?
C13 C14 C15 119.0(2) . . ?
C15 C14 H14 120.5 . . ?
C12 C11 H11 119.8 . . ?
C10 C11 C12 120.3(2) . . ?
C10 C11 H11 119.8 . . ?
C17 C22 C21 119.2(2) . . ?
C17 C22 H22 120.4 . . ?
C21 C22 H22 120.4 . . ?
C10 C9 H9 120.1 . . ?
C8 C9 C10 119.8(2) . . ?
C8 C9 H9 120.1 . . ?
C5 C23 H23 119.6 . . ?
C24 C23 C5 120.8(2) . . ?
C24 C23 H23 119.6 . . ?
C14 C15 H15 119.2 . . ?
C16 C15 C14 121.6(2) . . ?
C16 C15 H15 119.2 . . ?
C17 C18 H18 120.5 . . ?
C17 C18 C19 119.0(2) . . ?
C19 C18 H18 120.5 . . ?
C3 C16 H16 119.7 . . ?
C15 C16 C3 120.6(2) . . ?
C15 C16 H16 119.7 . . ?
C21 C20 H20 120.0 . . ?
C19 C20 C21 120.0(2) . . ?
C19 C20 H20 120.0 . . ?
C18 C19 H19 119.8 . . ?
C20 C19 C18 120.4(2) . . ?
C20 C19 H19 119.8 . . ?
F33 C31 S28 111.40(17) . . ?
F32 C31 S28 111.33(17) . . ?
F32 C31 F33 107.4(2) . . ?
F34 C31 S28 111.56(17) . . ?
F34 C31 F33 107.5(2) . . ?
F34 C31 F32 107.4(2) . . ?

loop_
_geom_bond_atom_site_label_1
_geom_bond_atom_site_label_2
_geom_bond_distance
_geom_bond_site_symmetry_2
_geom_bond_publ_flag
Se1 C6 1.900(2) . ?
Se1 C7 1.951(2) . ?
Se1 C2 1.886(2) . ?
S28 O29 1.4407(16) . ?
S28 O27 1.4389(16) . ?
S28 O30 1.4340(16) . ?
S28 C31 1.820(2) . ?
F33 C31 1.339(3) . ?
F32 C31 1.330(3) . ?
F34 C31 1.326(3) . ?
N4 C3 1.407(2) . ?
N4 C5 1.407(2) . ?
N4 C17 1.448(3) . ?
C6 C5 1.399(3) . ?
C6 C26 1.392(3) . ?
C3 C2 1.394(3) . ?
C3 C16 1.405(3) . ?
C5 C23 1.398(3) . ?
C12 H12 0.9500 . ?
C12 C7 1.384(3) . ?
C12 C11 1.387(3) . ?
C10 H10 0.9500 . ?
C10 C11 1.383(3) . ?
C10 C9 1.391(3) . ?
C17 C22 1.385(3) . ?
C17 C18 1.378(3) . ?
C7 C8 1.389(3) . ?
C2 C13 1.393(3) . ?
C26 H26 0.9500 . ?
C26 C25 1.379(3) . ?
C24 H24 0.9500 . ?
C24 C25 1.386(3) . ?
C24 C23 1.382(3) . ?
C13 H13 0.9500 . ?
C13 C14 1.381(3) . ?
C8 H8 0.9500 . ?
C8 C9 1.385(3) . ?
C25 H25 0.9500 . ?
C21 H21 0.9500 . ?
C21 C22 1.387(3) . ?
C21 C20 1.386(3) . ?
C14 H14 0.9500 . ?
C14 C15 1.386(3) . ?
C11 H11 0.9500 . ?
C22 H22 0.9500 . ?
C9 H9 0.9500 . ?
C23 H23 0.9500 . ?
C15 H15 0.9500 . ?
C15 C16 1.379(3) . ?
C18 H18 0.9500 . ?
C18 C19 1.389(3) . ?
C16 H16 0.9500 . ?
C20 H20 0.9500 . ?
C20 C19 1.384(3) . ?
C19 H19 0.9500 . ?

loop_
_geom_torsion_atom_site_label_1
_geom_torsion_atom_site_label_2
_geom_torsion_atom_site_label_3
_geom_torsion_atom_site_label_4
_geom_torsion
_geom_torsion_site_symmetry_1
_geom_torsion_site_symmetry_2
_geom_torsion_site_symmetry_3
_geom_torsion_site_symmetry_4
_geom_torsion_publ_flag
Se1 C6 C5 N4 8.8(3) . . . . ?
Se1 C6 C5 C23 -171.14(15) . . . . ?
Se1 C6 C26 C25 173.35(16) . . . . ?
Se1 C7 C8 C9 179.58(16) . . . . ?
Se1 C2 C13 C14 -172.79(16) . . . . ?
O29 S28 C31 F33 179.59(17) . . . . ?
O29 S28 C31 F32 -60.52(19) . . . . ?
O29 S28 C31 F34 59.4(2) . . . . ?
O27 S28 C31 F33 -60.7(2) . . . . ?
O27 S28 C31 F32 59.2(2) . . . . ?
O27 S28 C31 F34 179.15(18) . . . . ?
N4 C3 C2 Se1 -7.0(3) . . . . ?
N4 C3 C2 C13 178.70(19) . . . . ?
N4 C3 C16 C15 179.97(19) . . . . ?
N4 C5 C23 C24 177.48(19) . . . . ?
N4 C17 C22 C21 -175.50(19) . . . . ?
N4 C17 C18 C19 174.86(19) . . . . ?
O30 S28 C31 F33 59.1(2) . . . . ?
O30 S28 C31 F32 178.95(18) . . . . ?
O30 S28 C31 F34 -61.1(2) . . . . ?
C6 Se1 C2 C3 29.15(18) . . . . ?
C6 Se1 C2 C13 -156.26(17) . . . . ?
C6 C5 C23 C24 -2.6(3) . . . . ?
C6 C26 C25 C24 -1.6(3) . . . . ?
C3 N4 C5 C6 24.1(3) . . . . ?
C3 N4 C5 C23 -156.04(19) . . . . ?
C3 N4 C17 C22 90.5(2) . . . . ?
C3 N4 C17 C18 -84.8(2) . . . . ?
C3 C2 C13 C14 1.7(3) . . . . ?
C5 N4 C3 C2 -25.2(3) . . . . ?
C5 N4 C3 C16 155.73(19) . . . . ?
C5 N4 C17 C22 -78.0(2) . . . . ?
C5 N4 C17 C18 106.8(2) . . . . ?
C5 C6 C26 C25 -1.8(3) . . . . ?
C12 C7 C8 C9 0.1(3) . . . . ?
C17 N4 C3 C2 167.06(18) . . . . ?
C17 N4 C3 C16 -12.0(3) . . . . ?
C17 N4 C5 C6 -168.52(18) . . . . ?
C17 N4 C5 C23 11.4(3) . . . . ?
C17 C18 C19 C20 0.7(3) . . . . ?
C7 Se1 C6 C5 71.24(17) . . . . ?
C7 Se1 C6 C26 -104.03(17) . . . . ?
C7 Se1 C2 C3 -69.16(18) . . . . ?
C7 Se1 C2 C13 105.43(17) . . . . ?
C7 C12 C11 C10 1.0(3) . . . . ?
C7 C8 C9 C10 0.6(3) . . . . ?
C2 Se1 C6 C5 -29.87(17) . . . . ?
C2 Se1 C6 C26 154.86(16) . . . . ?
C2 C3 C16 C15 0.8(3) . . . . ?
C2 C13 C14 C15 0.2(3) . . . . ?
C26 C6 C5 N4 -176.26(19) . . . . ?
C26 C6 C5 C23 3.8(3) . . . . ?
C13 C14 C15 C16 -1.5(3) . . . . ?
C25 C24 C23 C5 -0.6(3) . . . . ?
C21 C20 C19 C18 -0.3(3) . . . . ?
C14 C15 C16 C3 1.0(3) . . . . ?
C11 C12 C7 Se1 179.63(16) . . . . ?
C11 C12 C7 C8 -1.0(3) . . . . ?
C11 C10 C9 C8 -0.5(3) . . . . ?
C22 C17 C18 C19 -0.3(3) . . . . ?
C22 C21 C20 C19 -0.4(3) . . . . ?
C9 C10 C11 C12 -0.3(3) . . . . ?
C23 C24 C25 C26 2.8(3) . . . . ?
C18 C17 C22 C21 -0.4(3) . . . . ?
C16 C3 C2 Se1 172.10(15) . . . . ?
C16 C3 C2 C13 -2.2(3) . . . . ?
C20 C21 C22 C17 0.8(3) . . . . ?

loop_
_exptl_oxdiff_crystal_face_indexfrac_h
_exptl_oxdiff_crystal_face_indexfrac_k
_exptl_oxdiff_crystal_face_indexfrac_l
_exptl_oxdiff_crystal_face_x
_exptl_oxdiff_crystal_face_y
_exptl_oxdiff_crystal_face_z
0.9997 1.9998 -0.0003 0.0116 0.0368 0.1299
-0.9997 -1.9998 0.0003 -0.0116 -0.0368 -0.1299
-0.0002 0.0001 1.0003 -0.0307 -0.0542 0.0044
0.9995 1.9999 1.0000 -0.0191 -0.0175 0.1343
0.9993 2.0000 2.0003 -0.0498 -0.0717 0.1387
-0.9993 -2.0000 -2.0003 0.0498 0.0717 -0.1387
1.0004 0.9997 -2.0004 0.1038 0.1147 0.0588
-0.9995 -1.9999 -1.0000 0.0191 0.0175 -0.1343
0.0007 -1.0001 -2.0001 0.0922 0.0780 -0.0711
1.0002 0.9998 -1.0001 0.0732 0.0605 0.0632
-1.0002 -0.9998 1.0001 -0.0732 -0.0605 -0.0632
2.0002 1.9997 -0.9999 0.1156 0.0668 0.1307
-2.0007 -0.9998 1.9997 -0.1772 -0.0905 -0.0640
-1.0009 1.0000 1.9995 -0.1656 -0.0538 0.0660
1.0000 0.9999 0.0002 0.0425 0.0063 0.0675
-1.0000 -0.9999 -0.0002 -0.0425 -0.0063 -0.0675
-0.9999 -0.0004 -2.0011 -0.0120 0.1327 -0.0139
0.9999 0.0004 2.0011 0.0120 -0.1327 0.0139
-0.0001 0.9997 -1.0007 -0.0002 0.0847 0.0580
0.0001 -0.9997 1.0007 0.0002 -0.0847 -0.0580
-1.0005 0.9997 -0.0010 -0.1043 0.0547 0.0572
-1.9998 -2.0000 -1.0006 -0.0543 0.0417 -0.1395
2.0004 0.0004 1.0015 0.1161 -0.1026 0.0147
-2.0004 -0.0004 -1.0015 -0.1161 0.1026 -0.0147
2.0001 1.0002 1.0010 0.0852 -0.0722 0.0771
2.0008 -0.9995 0.0016 0.1777 -0.0789 -0.0521
-2.0008 0.9995 -0.0016 -0.1777 0.0789 0.0521
1.0003 0.0001 0.0006 0.0734 -0.0242 0.0052
-1.0003 -0.0001 -0.0006 -0.0734 0.0242 -0.0052
2.0008 0.0001 -0.9990 0.1774 0.0058 0.0059
0.0007 -1.9998 -0.9994 0.0925 -0.0067 -0.1292
-2.0008 -0.0001 0.9990 -0.1774 -0.0058 -0.0059
2.0003 1.0001 0.0008 0.1159 -0.0179 0.0727
-1.0010 1.9996 0.9988 -0.1659 0.0309 0.1240
